data_2219997
loop_
_publ_author_name
'Zhao, Bang-Tun'
'Ding, Jing-Jing'
'Qu, Gui-Rong'

_publ_section_title
;
 3-(2-Thioxo-1,3-dithiol-4-ylsulfanyl)propanenitrile
;
_journal_coeditor_code SJ2541
_journal_issue 11
_journal_name_full 'Acta Crystallographica Section E'
_journal_page_first o2078
_journal_paper_doi 10.1107/S1600536808031711
_journal_volume 64
_journal_year 2008
_chemical_formula_iupac 'C6 H5 N S4'
_chemical_formula_moiety 'C6 H5 N S4'
_chemical_formula_sum 'C6 H5 N S4'
_chemical_formula_weight 219.35
_chemical_name_systematic
;
3-(2-Thioxo-1,3-dithiol-4-ylsulfanyl)propanenitrile
;
_space_group_IT_number 14
_symmetry_cell_setting monoclinic
_symmetry_space_group_name_Hall '-P 2ybc'
_symmetry_space_group_name_H-M 'P 1 21/c 1'
_atom_sites_solution_hydrogens geom
_atom_sites_solution_primary direct
_atom_sites_solution_secondary difmap
_audit_creation_method SHELXL-97
_cell_angle_alpha 90.00
_cell_angle_beta 97.302(2)
_cell_angle_gamma 90.00
_cell_formula_units_Z 4
_cell_length_a 5.2961(9)
_cell_length_b 10.8917(19)
_cell_length_c 16.031(3)
_cell_measurement_reflns_used 3529
_cell_measurement_temperature 295(2)
_cell_measurement_theta_max 27.85
_cell_measurement_theta_min 2.56
_cell_volume 917.2(3)
_computing_cell_refinement 'SAINT (Bruker, 2000)'
_computing_data_collection 'SMART (Bruker, 2000)'
_computing_data_reduction 'SAINT (Bruker, 2000)'
_computing_molecular_graphics 'SHELXTL (Sheldrick, 2008)'
_computing_publication_material 'SHELXTL (Sheldrick, 2008)'
_computing_structure_refinement 'SHELXL97 (Sheldrick, 2008)'
_computing_structure_solution 'SHELXS97 (Sheldrick, 2008)'
_diffrn_ambient_temperature 295(2)
_diffrn_measured_fraction_theta_full 0.999
_diffrn_measured_fraction_theta_max 0.999
_diffrn_measurement_device_type 'Bruker SMART CCD area-detector'
_diffrn_measurement_method '\f and \w'
_diffrn_radiation_monochromator graphite
_diffrn_radiation_source 'fine-focus sealed tube'
_diffrn_radiation_type MoK\a
_diffrn_radiation_wavelength 0.71073
_diffrn_reflns_av_R_equivalents 0.0231
_diffrn_reflns_av_sigmaI/netI 0.0194
_diffrn_reflns_limit_h_max 6
_diffrn_reflns_limit_h_min -6
_diffrn_reflns_limit_k_max 13
_diffrn_reflns_limit_k_min -12
_diffrn_reflns_limit_l_max 19
_diffrn_reflns_limit_l_min -19
_diffrn_reflns_number 6626
_diffrn_reflns_theta_full 25.50
_diffrn_reflns_theta_max 25.50
_diffrn_reflns_theta_min 2.56
_diffrn_standards_number 0
_exptl_absorpt_coefficient_mu 0.968
_exptl_absorpt_correction_T_max 0.8080
_exptl_absorpt_correction_T_min 0.7281
_exptl_absorpt_correction_type multi-scan
_exptl_absorpt_process_details '(SADABS; Sheldrick, 1996)'
_exptl_crystal_colour yellow
_exptl_crystal_density_diffrn 1.588
_exptl_crystal_density_method 'not measured'
_exptl_crystal_description block
_exptl_crystal_F_000 448
_exptl_crystal_size_max 0.35
_exptl_crystal_size_mid 0.27
_exptl_crystal_size_min 0.23
_refine_diff_density_max 0.190
_refine_diff_density_min -0.336
_refine_ls_extinction_method none
_refine_ls_goodness_of_fit_ref 1.067
_refine_ls_hydrogen_treatment constr
_refine_ls_matrix_type full
_refine_ls_number_parameters 100
_refine_ls_number_reflns 1710
_refine_ls_number_restraints 0
_refine_ls_restrained_S_all 1.067
_refine_ls_R_factor_all 0.0316
_refine_ls_R_factor_gt 0.0278
_refine_ls_shift/su_max 0.001
_refine_ls_shift/su_mean 0.000
_refine_ls_structure_factor_coef Fsqd
_refine_ls_weighting_details 'calc w=1/[\s^2^(Fo^2^)+(0.0339P)^2^+0.3313P] where P=(Fo^2^+2Fc^2^)/3'
_refine_ls_weighting_scheme calc
_refine_ls_wR_factor_gt 0.0689
_refine_ls_wR_factor_ref 0.0719
_reflns_number_gt 1525
_reflns_number_total 1710
_reflns_threshold_expression I>2\s(I)
_cod_data_source_file sj2541.cif
_cod_data_source_block I
_cod_depositor_comments
;
The following automatic conversions were performed:
'_symmetry_cell_setting' value 'Monoclinic' changed to 'monoclinic'
according to '/home/saulius/struct/CIF-dictionaries/cif_core.dic'
dictionary named 'cif_core.dic' version 2.4.1 from 2010-06-29.

Automatic conversion script
Id: cif_fix_enum 1527 2010-12-29 10:47:43Z saulius 

The following automatic conversions were performed:

'_symmetry_cell_setting' value 'Monoclinic' changed to 'monoclinic'
according to /home/saulius/struct/CIF-dictionaries/cif_core.dic
dictionary named 'cif_core.dic' version 2.4.1 from 2010-06-29.

Automatic conversion script
Id: cif_fix_values 1715 2011-07-08 13:25:40Z adriana 
;
_cod_original_sg_symbol_H-M 'P 21/c'
_cod_database_code 2219997
_cod_database_fobs_code 2219997

loop_
_symmetry_equiv_pos_as_xyz
'x, y, z'
'-x, y+1/2, -z+1/2'
'-x, -y, -z'
'x, -y-1/2, z-1/2'

loop_
_atom_site_type_symbol
_atom_site_label
_atom_site_fract_x
_atom_site_fract_y
_atom_site_fract_z
_atom_site_U_iso_or_equiv
_atom_site_adp_type
_atom_site_calc_flag
_atom_site_refinement_flags
_atom_site_occupancy
S S1 0.21596(10) 1.03249(5) 0.12572(3) 0.05315(17) Uani d . 1
S S2 0.34613(11) 0.99269(5) 0.30276(3) 0.05650(17) Uani d . 1
S S3 -0.06717(11) 1.17189(6) 0.24268(4) 0.05929(17) Uani d . 1
S S4 0.60268(9) 0.85154(5) 0.07595(3) 0.05352(16) Uani d . 1
N N1 -0.1988(4) 0.62697(19) -0.06631(14) 0.0688(5) Uani d . 1
C C1 0.1519(3) 1.07055(18) 0.22542(12) 0.0433(4) Uani d . 1
C C2 0.4470(3) 0.92099(17) 0.15433(12) 0.0422(4) Uani d . 1
C C3 0.5061(4) 0.90441(19) 0.23696(12) 0.0493(5) Uani d . 1
H H3 0.6287 0.8476 0.2583 0.059 Uiso calc R 1
C C4 0.3347(4) 0.79990(19) 0.00199(12) 0.0486(5) Uani d . 1
H H4A 0.2071 0.8642 -0.0051 0.058 Uiso calc R 1
H H4B 0.3921 0.7852 -0.0522 0.058 Uiso calc R 1
C C5 0.2159(4) 0.6842(2) 0.03091(14) 0.0573(5) Uani d . 1
H H5A 0.3375 0.6174 0.0321 0.069 Uiso calc R 1
H H5B 0.1748 0.6959 0.0876 0.069 Uiso calc R 1
C C6 -0.0165(4) 0.65095(19) -0.02465(14) 0.0531(5) Uani d . 1

loop_
_atom_site_aniso_label
_atom_site_aniso_U_11
_atom_site_aniso_U_22
_atom_site_aniso_U_33
_atom_site_aniso_U_12
_atom_site_aniso_U_13
_atom_site_aniso_U_23
S1 0.0531(3) 0.0661(3) 0.0389(3) 0.0149(2) 0.0007(2) 0.0015(2)
S2 0.0672(4) 0.0630(3) 0.0382(3) 0.0049(3) 0.0027(2) 0.0019(2)
S3 0.0548(3) 0.0623(4) 0.0621(3) 0.0057(2) 0.0123(3) -0.0081(3)
S4 0.0401(3) 0.0667(3) 0.0525(3) 0.0006(2) 0.0008(2) -0.0142(2)
N1 0.0643(12) 0.0674(12) 0.0708(13) -0.0096(10) -0.0057(10) -0.0105(10)
C1 0.0420(10) 0.0451(10) 0.0424(10) -0.0085(8) 0.0044(8) -0.0009(8)
C2 0.0372(9) 0.0432(10) 0.0444(10) -0.0041(7) -0.0018(7) -0.0035(8)
C3 0.0510(11) 0.0464(11) 0.0487(11) 0.0034(9) -0.0009(9) 0.0016(9)
C4 0.0529(11) 0.0505(11) 0.0402(10) 0.0001(9) -0.0022(8) -0.0024(8)
C5 0.0569(12) 0.0593(13) 0.0531(12) -0.0052(10) -0.0030(10) 0.0069(10)
C6 0.0549(12) 0.0503(12) 0.0541(12) -0.0041(9) 0.0070(10) -0.0044(9)

loop_
_atom_type_symbol
_atom_type_description
_atom_type_scat_dispersion_real
_atom_type_scat_dispersion_imag
_atom_type_scat_source
C C 0.0033 0.0016 'International Tables Vol C Tables 4.2.6.8 and 6.1.1.4'
H H 0.0000 0.0000 'International Tables Vol C Tables 4.2.6.8 and 6.1.1.4'
N N 0.0061 0.0033 'International Tables Vol C Tables 4.2.6.8 and 6.1.1.4'
S S 0.1246 0.1234 'International Tables Vol C Tables 4.2.6.8 and 6.1.1.4'

loop_
_geom_angle_atom_site_label_1
_geom_angle_atom_site_label_2
_geom_angle_atom_site_label_3
_geom_angle
C1 S1 C2 97.91(9)
C3 S2 C1 97.39(9)
C2 S4 C4 101.59(9)
S3 C1 S1 122.76(12)
S3 C1 S2 125.08(12)
S1 C1 S2 112.15(11)
C3 C2 S1 115.08(15)
C3 C2 S4 125.36(15)
S1 C2 S4 119.25(11)
C2 C3 S2 117.36(16)
C2 C3 H3 121.3
S2 C3 H3 121.3
C5 C4 S4 112.31(14)
C5 C4 H4A 109.1
S4 C4 H4A 109.1
C5 C4 H4B 109.1
S4 C4 H4B 109.1
H4A C4 H4B 107.9
C6 C5 C4 111.69(18)
C6 C5 H5A 109.3
C4 C5 H5A 109.3
C6 C5 H5B 109.3
C4 C5 H5B 109.3
H5A C5 H5B 107.9
N1 C6 C5 178.4(2)

loop_
_geom_bond_atom_site_label_1
_geom_bond_atom_site_label_2
_geom_bond_distance
S1 C1 1.7262(19)
S1 C2 1.7435(19)
S2 C3 1.727(2)
S2 C1 1.729(2)
S3 C1 1.650(2)
S4 C2 1.759(2)
S4 C4 1.8191(19)
N1 C6 1.133(3)
C2 C3 1.334(3)
C3 H3 0.9300
C4 C5 1.508(3)
C4 H4A 0.9700
C4 H4B 0.9700
C5 C6 1.470(3)
C5 H5A 0.9700
C5 H5B 0.9700

loop_
_geom_hbond_atom_site_label_D
_geom_hbond_atom_site_label_H
_geom_hbond_atom_site_label_A
_geom_hbond_site_symmetry_A
_geom_hbond_distance_DH
_geom_hbond_distance_HA
_geom_hbond_distance_DA
_geom_hbond_angle_DHA
_geom_hbond_publ_flag
C5 H5B S3 2_545 0.97 2.86 3.813(2) 167 yes

loop_
_geom_torsion_atom_site_label_1
_geom_torsion_atom_site_label_2
_geom_torsion_atom_site_label_3
_geom_torsion_atom_site_label_4
_geom_torsion
C2 S1 C1 S2 3.39(12)
C3 S2 C1 S3 178.04(13)
C3 S2 C1 S1 -3.08(12)
C1 S1 C2 C3 -2.54(17)
C1 S1 C2 S4 -176.53(11)
C4 S4 C2 C3 133.94(18)
C4 S4 C2 S1 -52.73(13)
S1 C2 C3 S2 0.7(2)
S4 C2 C3 S2 174.29(11)
C1 S2 C3 C2 1.47(18)
C2 S4 C4 C5 -78.01(17)
S4 C4 C5 C6 173.85(16)

loop_
_cod_related_entry_id
_cod_related_entry_database
_cod_related_entry_code
1 ChemSpider 9358676
